data_4110467
loop_
_publ_author_name
'Nermeen W. Aboelella'
'Benjamin F. Gherman'
'Lyndal M. R. Hill'
'John T. York'
'Nicole Holm'
'Victor G. Young'
'Christopher J. Cramer'
'William B. Tolman'

_publ_section_title
;
 Effects of Thioether Substituents on the O2 Reactivity of
 \b-Diketiminate-Cu(I) Complexes: Probing the Role of the Methionine
 Ligand in Copper Monooxygenases
;
_journal_name_full 'Journal of the American Chemical Society'
_journal_page_first 3445
_journal_page_last 3458
_journal_paper_doi 10.1021/ja057745v
_journal_volume 128
_journal_year 2006
_chemical_compound_source 'Nermeen W. Aboelella'
_chemical_formula_moiety 'C46 H54 Cu N2 P S'
_chemical_formula_sum 'C46 H54 Cu N2 P S'
_chemical_formula_weight 761.48
_chemical_name_common 05208
_chemical_name_systematic
; 
 ? 
;
_space_group_IT_number 9
_symmetry_cell_setting monoclinic
_symmetry_space_group_name_Hall 'C -2yc'
_symmetry_space_group_name_H-M 'C 1 c 1'
_atom_sites_solution_hydrogens geom
_atom_sites_solution_primary direct
_atom_sites_solution_secondary difmap
_audit_creation_method SHELXL-97
_cell_angle_alpha 90.00
_cell_angle_beta 92.558(2)
_cell_angle_gamma 90.00
_cell_formula_units_Z 4
_cell_length_a 22.221(3)
_cell_length_b 17.274(2)
_cell_length_c 10.8415(15)
_cell_measurement_reflns_used 2876
_cell_measurement_temperature 173(2)
_cell_measurement_theta_max 25.022
_cell_measurement_theta_min 2.370
_cell_volume 4157.3(9)
_computing_cell_refinement 'SAINT, Bruker'
_computing_data_collection 'SMART, Bruker'
_computing_data_reduction 'SAINT, Bruker'
_computing_molecular_graphics 'SHELXTL, Bruker'
_computing_publication_material 'Bruker SHELXTL'
_computing_structure_refinement 'SHELXL-97 (Sheldrick, 1997)'
_computing_structure_solution 'SHELXS-97 (Sheldrick, 1990)'
_diffrn_ambient_temperature 173(2)
_diffrn_measured_fraction_theta_full 0.999
_diffrn_measured_fraction_theta_max 0.999
_diffrn_measurement_device_type 'Siemens SMART Platform CCD'
_diffrn_measurement_method 'area detector, omega scans'
_diffrn_radiation_monochromator graphite
_diffrn_radiation_source 'normal-focus sealed tube'
_diffrn_radiation_type MoK\a
_diffrn_radiation_wavelength 0.71073
_diffrn_reflns_av_R_equivalents 0.0470
_diffrn_reflns_av_sigmaI/netI 0.0653
_diffrn_reflns_limit_h_max 26
_diffrn_reflns_limit_h_min -26
_diffrn_reflns_limit_k_max 20
_diffrn_reflns_limit_k_min -20
_diffrn_reflns_limit_l_max 12
_diffrn_reflns_limit_l_min -12
_diffrn_reflns_number 20121
_diffrn_reflns_theta_full 25.07
_diffrn_reflns_theta_max 25.07
_diffrn_reflns_theta_min 1.49
_exptl_absorpt_coefficient_mu 0.647
_exptl_absorpt_correction_T_max 1.000000
_exptl_absorpt_correction_T_min 0.773483
_exptl_absorpt_correction_type multi-scan
_exptl_absorpt_process_details 'SADABS, R. Blessing, 1995'
_exptl_crystal_colour white
_exptl_crystal_density_diffrn 1.217
_exptl_crystal_description block
_exptl_crystal_F_000 1616
_exptl_crystal_size_max 0.50
_exptl_crystal_size_mid 0.38
_exptl_crystal_size_min 0.38
_refine_diff_density_max 0.510
_refine_diff_density_min -0.736
_refine_diff_density_rms 0.067
_refine_ls_abs_structure_details 'Flack H D (1983), Acta Cryst. A39, 876-881'
_refine_ls_abs_structure_Flack 0.031(13)
_refine_ls_extinction_method none
_refine_ls_goodness_of_fit_ref 1.040
_refine_ls_hydrogen_treatment riding
_refine_ls_matrix_type full
_refine_ls_number_parameters 469
_refine_ls_number_reflns 7347
_refine_ls_number_restraints 2
_refine_ls_restrained_S_all 1.040
_refine_ls_R_factor_all 0.0653
_refine_ls_R_factor_gt 0.0503
_refine_ls_shift/su_max 0.001
_refine_ls_shift/su_mean 0.000
_refine_ls_structure_factor_coef Fsqd
_refine_ls_weighting_details 'calc w=1/[\s^2^(Fo^2^)+(0.0683P)^2^+0.0000P] where P=(Fo^2^+2Fc^2^)/3'
_refine_ls_weighting_scheme calc
_refine_ls_wR_factor_gt 0.1142
_refine_ls_wR_factor_ref 0.1201
_reflns_number_gt 6082
_reflns_number_total 7347
_reflns_threshold_expression >2sigma(I)
_cod_data_source_file ja057745vsi20060117_011818_5.cif
_cod_data_source_block 05208m
_cod_original_cell_volume 4157.3(10)
_cod_database_code 4110467

loop_
_symmetry_equiv_pos_as_xyz
'x, y, z'
'x, -y, z+1/2'
'x+1/2, y+1/2, z'
'x+1/2, -y+1/2, z+1/2'

loop_
_atom_site_label
_atom_site_type_symbol
_atom_site_fract_x
_atom_site_fract_y
_atom_site_fract_z
_atom_site_U_iso_or_equiv
_atom_site_adp_type
_atom_site_occupancy
_atom_site_symmetry_multiplicity
_atom_site_calc_flag
_atom_site_refinement_flags
Cu1 Cu 0.33739(2) 0.26505(3) 0.69757(3) 0.02520(14) Uani 1 1 d .
N1 N 0.39721(16) 0.2669(2) 0.8355(3) 0.0280(8) Uani 1 1 d .
N2 N 0.26520(16) 0.2797(2) 0.7908(3) 0.0271(8) Uani 1 1 d .
S1 S 0.53283(9) 0.43341(11) 0.8266(2) 0.0877(6) Uani 1 1 d .
P1 P 0.35263(5) 0.26368(7) 0.50138(9) 0.0277(3) Uani 1 1 d .
C1 C 0.4307(2) 0.2986(3) 1.0487(4) 0.0439(12) Uani 1 1 d .
H1A H 0.4550 0.2514 1.0564 0.066 Uiso 1 1 calc R
H1B H 0.4117 0.3089 1.1269 0.066 Uiso 1 1 calc R
H1C H 0.4565 0.3423 1.0284 0.066 Uiso 1 1 calc R
C2 C 0.38294(19) 0.2882(2) 0.9482(4) 0.0276(9) Uani 1 1 d .
C3 C 0.32305(19) 0.3030(3) 0.9799(4) 0.0294(10) Uani 1 1 d .
H3A H 0.3193 0.3226 1.0610 0.035 Uiso 1 1 calc R
C4 C 0.26831(18) 0.2937(3) 0.9125(4) 0.0265(9) Uani 1 1 d .
C5 C 0.2116(2) 0.3005(4) 0.9826(4) 0.0393(13) Uani 1 1 d .
H5A H 0.1823 0.3325 0.9355 0.059 Uiso 1 1 calc R
H5B H 0.2210 0.3246 1.0630 0.059 Uiso 1 1 calc R
H5C H 0.1946 0.2489 0.9948 0.059 Uiso 1 1 calc R
C6 C 0.4575(2) 0.2389(3) 0.8179(4) 0.0345(11) Uani 1 1 d .
C7 C 0.5001(2) 0.2887(3) 0.7642(4) 0.0393(12) Uani 1 1 d .
C8 C 0.5564(2) 0.2581(4) 0.7377(5) 0.0540(15) Uani 1 1 d .
H8A H 0.5851 0.2900 0.6997 0.065 Uiso 1 1 calc R
C9 C 0.5709(3) 0.1825(4) 0.7661(5) 0.0574(17) Uani 1 1 d .
H9A H 0.6095 0.1628 0.7487 0.069 Uiso 1 1 calc R
C10 C 0.5297(3) 0.1358(4) 0.8195(5) 0.0584(16) Uani 1 1 d .
H10A H 0.5404 0.0838 0.8386 0.070 Uiso 1 1 calc R
C11 C 0.4718(2) 0.1623(3) 0.8469(5) 0.0422(13) Uani 1 1 d .
C12 C 0.4292(3) 0.1067(3) 0.9051(6) 0.0612(16) Uani 1 1 d .
H12A H 0.3902 0.1350 0.9118 0.073 Uiso 1 1 calc R
C13 C 0.4477(4) 0.0807(4) 1.0329(6) 0.099(3) Uani 1 1 d .
H13A H 0.4536 0.1260 1.0866 0.149 Uiso 1 1 calc R
H13B H 0.4855 0.0515 1.0309 0.149 Uiso 1 1 calc R
H13C H 0.4162 0.0476 1.0651 0.149 Uiso 1 1 calc R
C14 C 0.4157(4) 0.0369(4) 0.8277(6) 0.088(2) Uani 1 1 d .
H14A H 0.4051 0.0530 0.7428 0.132 Uiso 1 1 calc R
H14B H 0.3818 0.0087 0.8612 0.132 Uiso 1 1 calc R
H14C H 0.4512 0.0033 0.8283 0.132 Uiso 1 1 calc R
C15 C 0.4860(2) 0.3708(4) 0.7374(5) 0.0495(15) Uani 1 1 d .
H15A H 0.4434 0.3811 0.7548 0.059 Uiso 1 1 calc R
H15B H 0.4913 0.3811 0.6487 0.059 Uiso 1 1 calc R
C16 C 0.5067(4) 0.5239(5) 0.7670(10) 0.114(3) Uani 1 1 d .
H16A H 0.5244 0.5660 0.8173 0.172 Uiso 1 1 calc R
H16B H 0.4627 0.5261 0.7693 0.172 Uiso 1 1 calc R
H16C H 0.5187 0.5296 0.6816 0.172 Uiso 1 1 calc R
C17 C 0.20794(18) 0.2623(3) 0.7299(4) 0.0292(9) Uani 1 1 d .
C18 C 0.1763(2) 0.3198(3) 0.6617(4) 0.0357(12) Uani 1 1 d .
C19 C 0.1253(2) 0.2982(4) 0.5933(4) 0.0453(13) Uani 1 1 d .
H19A H 0.1028 0.3367 0.5488 0.054 Uiso 1 1 calc R
C20 C 0.1058(2) 0.2218(4) 0.5874(5) 0.0470(14) Uani 1 1 d .
H20A H 0.0716 0.2079 0.5367 0.056 Uiso 1 1 calc R
C21 C 0.1372(2) 0.1660(3) 0.6570(5) 0.0458(13) Uani 1 1 d .
H21A H 0.1235 0.1139 0.6550 0.055 Uiso 1 1 calc R
C22 C 0.1877(2) 0.1852(3) 0.7287(4) 0.0382(11) Uani 1 1 d .
C23 C 0.2212(3) 0.1229(3) 0.7987(6) 0.0546(14) Uani 1 1 d .
H23A H 0.2496 0.1490 0.8596 0.066 Uiso 1 1 calc R
C24 C 0.2595(3) 0.0756(4) 0.7106(7) 0.078(2) Uani 1 1 d .
H24A H 0.2885 0.1099 0.6723 0.117 Uiso 1 1 calc R
H24B H 0.2332 0.0519 0.6462 0.117 Uiso 1 1 calc R
H24C H 0.2813 0.0350 0.7572 0.117 Uiso 1 1 calc R
C25 C 0.1809(3) 0.0689(4) 0.8722(6) 0.0755(19) Uani 1 1 d .
H25A H 0.1554 0.0999 0.9246 0.113 Uiso 1 1 calc R
H25B H 0.2062 0.0343 0.9239 0.113 Uiso 1 1 calc R
H25C H 0.1554 0.0381 0.8147 0.113 Uiso 1 1 calc R
C26 C 0.1964(3) 0.4029(3) 0.6604(5) 0.0462(13) Uani 1 1 d .
H26A H 0.2388 0.4056 0.6952 0.055 Uiso 1 1 calc R
C27 C 0.1570(4) 0.4551(4) 0.7387(6) 0.096(3) Uani 1 1 d .
H27A H 0.1629 0.4411 0.8260 0.144 Uiso 1 1 calc R
H27B H 0.1145 0.4481 0.7127 0.144 Uiso 1 1 calc R
H27C H 0.1684 0.5094 0.7274 0.144 Uiso 1 1 calc R
C28 C 0.1940(3) 0.4405(4) 0.5352(6) 0.0729(19) Uani 1 1 d .
H28A H 0.2130 0.4064 0.4759 0.109 Uiso 1 1 calc R
H28B H 0.2156 0.4900 0.5397 0.109 Uiso 1 1 calc R
H28C H 0.1519 0.4497 0.5082 0.109 Uiso 1 1 calc R
C29 C 0.4279(2) 0.2351(3) 0.4624(4) 0.0325(10) Uani 1 1 d .
C30 C 0.4647(3) 0.2794(4) 0.3891(6) 0.0527(16) Uani 1 1 d .
H30A H 0.4512 0.3282 0.3584 0.063 Uiso 1 1 calc R
C31 C 0.5216(3) 0.2519(5) 0.3608(6) 0.0715(19) Uani 1 1 d .
H31A H 0.5469 0.2827 0.3123 0.086 Uiso 1 1 calc R
C32 C 0.5412(3) 0.1819(5) 0.4016(6) 0.071(2) Uani 1 1 d .
H32A H 0.5794 0.1632 0.3797 0.086 Uiso 1 1 calc R
C33 C 0.5051(3) 0.1375(4) 0.4755(6) 0.0681(19) Uani 1 1 d .
H33A H 0.5191 0.0887 0.5053 0.082 Uiso 1 1 calc R
C34 C 0.4494(2) 0.1640(3) 0.5057(5) 0.0481(13) Uani 1 1 d .
H34A H 0.4252 0.1334 0.5569 0.058 Uiso 1 1 calc R
C35 C 0.3050(2) 0.2057(3) 0.3949(4) 0.0304(10) Uani 1 1 d .
C36 C 0.2445(2) 0.1968(3) 0.4206(4) 0.0391(12) Uani 1 1 d .
H36A H 0.2304 0.2169 0.4956 0.047 Uiso 1 1 calc R
C37 C 0.2047(2) 0.1593(3) 0.3391(5) 0.0483(14) Uani 1 1 d .
H37A H 0.1636 0.1536 0.3576 0.058 Uiso 1 1 calc R
C38 C 0.2259(2) 0.1299(3) 0.2295(4) 0.0422(12) Uani 1 1 d .
H38A H 0.1991 0.1041 0.1725 0.051 Uiso 1 1 calc R
C39 C 0.2855(2) 0.1383(3) 0.2036(4) 0.0446(12) Uani 1 1 d .
H39A H 0.2995 0.1182 0.1285 0.053 Uiso 1 1 calc R
C40 C 0.3257(2) 0.1756(3) 0.2855(4) 0.0370(11) Uani 1 1 d .
H40A H 0.3669 0.1805 0.2671 0.044 Uiso 1 1 calc R
C41 C 0.34412(19) 0.3610(3) 0.4369(3) 0.0294(10) Uani 1 1 d .
C42 C 0.3191(2) 0.3755(3) 0.3188(4) 0.0383(11) Uani 1 1 d .
H42A H 0.3047 0.3336 0.2689 0.046 Uiso 1 1 calc R
C43 C 0.3151(2) 0.4505(3) 0.2738(4) 0.0429(12) Uani 1 1 d .
H43A H 0.2979 0.4595 0.1933 0.052 Uiso 1 1 calc R
C44 C 0.3354(2) 0.5118(3) 0.3437(5) 0.0434(12) Uani 1 1 d .
H44A H 0.3329 0.5630 0.3121 0.052 Uiso 1 1 calc R
C45 C 0.3601(2) 0.4978(3) 0.4625(5) 0.0455(13) Uani 1 1 d .
H45A H 0.3736 0.5398 0.5130 0.055 Uiso 1 1 calc R
C46 C 0.3648(2) 0.4236(3) 0.5064(4) 0.0411(12) Uani 1 1 d .
H46A H 0.3828 0.4149 0.5863 0.049 Uiso 1 1 calc R

loop_
_atom_site_aniso_label
_atom_site_aniso_U_11
_atom_site_aniso_U_22
_atom_site_aniso_U_33
_atom_site_aniso_U_23
_atom_site_aniso_U_13
_atom_site_aniso_U_12
Cu1 0.0271(3) 0.0367(3) 0.0119(2) -0.0013(3) 0.00251(18) -0.0022(3)
N1 0.0280(19) 0.039(2) 0.0173(17) -0.0024(16) 0.0010(14) -0.0020(16)
N2 0.0267(19) 0.037(2) 0.0172(18) -0.0039(15) 0.0014(14) -0.0001(15)
S1 0.0714(12) 0.0720(12) 0.1174(17) -0.0111(11) -0.0206(11) -0.0041(9)
P1 0.0301(6) 0.0371(6) 0.0162(6) -0.0021(5) 0.0030(5) -0.0023(5)
C1 0.044(3) 0.063(3) 0.025(2) -0.009(2) -0.005(2) 0.000(2)
C2 0.035(2) 0.032(2) 0.015(2) 0.0021(17) -0.0033(17) -0.0032(18)
C3 0.037(3) 0.040(3) 0.011(2) -0.0029(18) -0.0002(17) -0.001(2)
C4 0.031(2) 0.031(2) 0.018(2) -0.0003(17) 0.0066(17) -0.0018(19)
C5 0.034(3) 0.068(4) 0.016(2) -0.005(2) 0.0058(19) -0.004(2)
C6 0.026(2) 0.056(3) 0.021(2) -0.008(2) -0.0050(18) 0.012(2)
C7 0.030(3) 0.061(4) 0.027(3) 0.000(2) -0.002(2) 0.000(2)
C8 0.036(3) 0.088(5) 0.039(3) -0.007(3) 0.002(2) -0.008(3)
C9 0.043(3) 0.083(5) 0.046(3) -0.022(3) -0.001(3) 0.025(3)
C10 0.057(4) 0.068(4) 0.049(4) -0.014(3) -0.015(3) 0.020(3)
C11 0.043(3) 0.050(3) 0.033(3) -0.005(2) -0.006(2) 0.010(2)
C12 0.062(4) 0.043(3) 0.078(4) 0.003(3) -0.004(3) 0.007(3)
C13 0.191(9) 0.048(4) 0.062(5) 0.014(3) 0.054(5) 0.011(4)
C14 0.120(6) 0.077(5) 0.066(5) 0.008(4) -0.018(4) -0.014(4)
C15 0.036(3) 0.068(4) 0.043(3) 0.012(3) -0.001(2) -0.007(3)
C16 0.083(6) 0.085(6) 0.179(10) 0.005(6) 0.043(6) -0.002(4)
C17 0.022(2) 0.046(3) 0.020(2) -0.007(2) 0.0074(17) -0.005(2)
C18 0.031(3) 0.059(3) 0.016(2) -0.002(2) 0.0026(19) 0.000(2)
C19 0.031(3) 0.077(4) 0.028(3) -0.003(3) -0.004(2) 0.004(3)
C20 0.025(3) 0.082(5) 0.034(3) -0.014(3) 0.005(2) -0.010(3)
C21 0.031(3) 0.068(4) 0.039(3) -0.013(3) 0.009(2) -0.015(3)
C22 0.036(3) 0.051(3) 0.028(2) -0.007(2) 0.009(2) -0.009(2)
C23 0.058(4) 0.042(3) 0.063(4) -0.007(3) -0.003(3) -0.016(3)
C24 0.063(4) 0.060(4) 0.112(6) 0.013(4) 0.025(4) 0.003(3)
C25 0.105(5) 0.067(4) 0.056(4) 0.006(3) 0.015(4) -0.019(4)
C26 0.047(3) 0.052(3) 0.039(3) 0.009(2) -0.006(2) -0.007(3)
C27 0.167(8) 0.078(5) 0.047(4) -0.015(3) 0.040(5) -0.015(5)
C28 0.078(4) 0.096(5) 0.045(3) 0.031(3) -0.001(3) -0.014(4)
C29 0.030(2) 0.050(3) 0.018(2) -0.011(2) 0.0053(17) -0.005(2)
C30 0.044(3) 0.075(4) 0.040(3) 0.007(3) 0.011(3) -0.010(3)
C31 0.048(4) 0.116(6) 0.053(4) -0.004(4) 0.027(3) -0.005(4)
C32 0.032(3) 0.112(6) 0.071(4) -0.041(4) 0.012(3) 0.005(4)
C33 0.042(3) 0.078(5) 0.083(5) -0.033(4) -0.008(3) 0.018(3)
C34 0.047(3) 0.048(3) 0.049(3) -0.008(3) 0.004(2) 0.005(2)
C35 0.041(3) 0.038(2) 0.013(2) -0.0038(18) 0.0023(18) 0.000(2)
C36 0.039(3) 0.060(3) 0.019(2) -0.005(2) 0.004(2) -0.004(2)
C37 0.035(3) 0.075(4) 0.035(3) -0.006(3) -0.003(2) -0.010(3)
C38 0.049(3) 0.044(3) 0.033(3) -0.005(2) -0.012(2) -0.009(2)
C39 0.062(4) 0.054(3) 0.018(2) -0.007(2) 0.005(2) -0.008(3)
C40 0.043(3) 0.039(3) 0.030(2) -0.0040(19) 0.007(2) -0.004(2)
C41 0.036(2) 0.040(3) 0.013(2) 0.0005(18) 0.0056(17) 0.003(2)
C42 0.051(3) 0.044(3) 0.020(2) -0.008(2) -0.003(2) 0.000(2)
C43 0.063(3) 0.049(3) 0.016(2) 0.003(2) -0.005(2) 0.010(3)
C44 0.056(3) 0.040(3) 0.034(3) 0.009(2) 0.006(2) 0.006(2)
C45 0.058(3) 0.040(3) 0.037(3) -0.004(2) -0.010(3) -0.004(3)
C46 0.056(3) 0.045(3) 0.021(2) 0.000(2) -0.010(2) 0.002(2)

loop_
_atom_type_symbol
_atom_type_description
_atom_type_scat_dispersion_real
_atom_type_scat_dispersion_imag
_atom_type_scat_source
C C 0.0033 0.0016 'International Tables Vol C Tables 4.2.6.8 and 6.1.1.4'
H H 0.0000 0.0000 'International Tables Vol C Tables 4.2.6.8 and 6.1.1.4'
N N 0.0061 0.0033 'International Tables Vol C Tables 4.2.6.8 and 6.1.1.4'
P P 0.1023 0.0942 'International Tables Vol C Tables 4.2.6.8 and 6.1.1.4'
S S 0.1246 0.1234 'International Tables Vol C Tables 4.2.6.8 and 6.1.1.4'
Cu Cu 0.3201 1.2651 'International Tables Vol C Tables 4.2.6.8 and 6.1.1.4'

loop_
_geom_angle_atom_site_label_1
_geom_angle_atom_site_label_2
_geom_angle_atom_site_label_3
_geom_angle
N2 Cu1 N1 98.52(14)
N2 Cu1 P1 132.66(10)
N1 Cu1 P1 128.28(11)
C2 N1 C6 118.4(4)
C2 N1 Cu1 121.7(3)
C6 N1 Cu1 119.7(3)
C4 N2 C17 119.7(4)
C4 N2 Cu1 121.7(3)
C17 N2 Cu1 117.8(3)
C15 S1 C16 99.5(4)
C29 P1 C41 104.0(2)
C29 P1 C35 102.6(2)
C41 P1 C35 102.45(19)
C29 P1 Cu1 114.71(15)
C41 P1 Cu1 110.32(13)
C35 P1 Cu1 120.89(15)
N1 C2 C3 122.7(4)
N1 C2 C1 120.8(4)
C3 C2 C1 116.5(4)
C4 C3 C2 131.1(4)
N2 C4 C3 122.7(4)
N2 C4 C5 120.3(4)
C3 C4 C5 117.0(4)
C11 C6 C7 121.2(4)
C11 C6 N1 119.4(4)
C7 C6 N1 119.3(4)
C8 C7 C6 118.2(5)
C8 C7 C15 120.3(5)
C6 C7 C15 121.4(4)
C9 C8 C7 121.0(5)
C10 C9 C8 120.0(5)
C9 C10 C11 122.1(6)
C6 C11 C10 117.5(5)
C6 C11 C12 124.0(5)
C10 C11 C12 118.5(5)
C14 C12 C13 108.6(5)
C14 C12 C11 113.2(6)
C13 C12 C11 115.3(6)
C7 C15 S1 111.5(4)
C22 C17 C18 120.8(4)
C22 C17 N2 118.5(4)
C18 C17 N2 120.3(4)
C19 C18 C17 118.1(5)
C19 C18 C26 119.4(5)
C17 C18 C26 122.5(4)
C18 C19 C20 121.9(5)
C19 C20 C21 119.1(5)
C22 C21 C20 121.0(5)
C21 C22 C17 119.0(5)
C21 C22 C23 119.2(5)
C17 C22 C23 121.7(4)
C22 C23 C25 114.3(5)
C22 C23 C24 110.0(5)
C25 C23 C24 110.5(5)
C18 C26 C28 115.0(5)
C18 C26 C27 112.2(5)
C28 C26 C27 104.3(5)
C34 C29 C30 118.5(5)
C34 C29 P1 117.8(4)
C30 C29 P1 123.7(4)
C29 C30 C31 119.8(6)
C32 C31 C30 120.9(6)
C31 C32 C33 119.8(6)
C34 C33 C32 120.2(7)
C33 C34 C29 120.8(6)
C40 C35 C36 119.2(4)
C40 C35 P1 122.6(4)
C36 C35 P1 118.0(3)
C37 C36 C35 121.2(4)
C36 C37 C38 119.0(5)
C39 C38 C37 120.1(4)
C38 C39 C40 121.0(4)
C39 C40 C35 119.4(4)
C46 C41 C42 117.9(4)
C46 C41 P1 119.0(3)
C42 C41 P1 123.1(3)
C43 C42 C41 120.5(4)
C44 C43 C42 120.9(4)
C43 C44 C45 118.9(5)
C46 C45 C44 120.2(5)
C45 C46 C41 121.6(4)

loop_
_geom_bond_atom_site_label_1
_geom_bond_atom_site_label_2
_geom_bond_distance
Cu1 N2 1.950(3)
Cu1 N1 1.956(3)
Cu1 P1 2.1687(11)
N1 C2 1.327(5)
N1 C6 1.445(6)
N2 C4 1.340(5)
N2 C17 1.438(5)
S1 C15 1.760(6)
S1 C16 1.779(8)
P1 C29 1.813(5)
P1 C41 1.828(4)
P1 C35 1.830(4)
C1 C2 1.497(6)
C2 C3 1.413(6)
C3 C4 1.400(6)
C4 C5 1.505(6)
C6 C11 1.394(7)
C6 C7 1.423(7)
C7 C8 1.399(8)
C7 C15 1.478(8)
C8 C9 1.376(8)
C9 C10 1.369(9)
C10 C11 1.409(8)
C11 C12 1.505(8)
C12 C14 1.492(9)
C12 C13 1.497(9)
C17 C22 1.406(7)
C17 C18 1.408(7)
C18 C19 1.378(7)
C18 C26 1.503(7)
C19 C20 1.389(8)
C20 C21 1.392(8)
C21 C22 1.378(7)
C22 C23 1.495(8)
C23 C25 1.539(8)
C23 C24 1.542(9)
C26 C28 1.504(7)
C26 C27 1.538(9)
C29 C34 1.392(7)
C29 C30 1.394(7)
C30 C31 1.397(9)
C31 C32 1.352(9)
C32 C33 1.389(10)
C33 C34 1.374(7)
C35 C40 1.391(6)
C35 C36 1.392(6)
C36 C37 1.384(6)
C37 C38 1.393(7)
C38 C39 1.374(7)
C39 C40 1.390(6)
C41 C46 1.385(6)
C41 C42 1.395(6)
C42 C43 1.387(7)
C43 C44 1.367(7)
C44 C45 1.398(7)
C45 C46 1.368(7)

loop_
_geom_torsion_atom_site_label_1
_geom_torsion_atom_site_label_2
_geom_torsion_atom_site_label_3
_geom_torsion_atom_site_label_4
_geom_torsion
N2 Cu1 N1 C2 -10.7(4)
P1 Cu1 N1 C2 161.7(3)
N2 Cu1 N1 C6 164.5(3)
P1 Cu1 N1 C6 -23.2(4)
N1 Cu1 N2 C4 5.6(4)
P1 Cu1 N2 C4 -166.3(3)
N1 Cu1 N2 C17 -164.2(3)
P1 Cu1 N2 C17 23.9(4)
N2 Cu1 P1 C29 -172.4(2)
N1 Cu1 P1 C29 17.9(2)
N2 Cu1 P1 C41 70.5(2)
N1 Cu1 P1 C41 -99.2(2)
N2 Cu1 P1 C35 -48.8(2)
N1 Cu1 P1 C35 141.5(2)
C6 N1 C2 C3 -168.4(4)
Cu1 N1 C2 C3 6.9(6)
C6 N1 C2 C1 12.4(6)
Cu1 N1 C2 C1 -172.4(3)
N1 C2 C3 C4 5.9(8)
C1 C2 C3 C4 -174.8(5)
C17 N2 C4 C3 173.2(4)
Cu1 N2 C4 C3 3.6(6)
C17 N2 C4 C5 -7.2(6)
Cu1 N2 C4 C5 -176.8(3)
C2 C3 C4 N2 -11.9(8)
C2 C3 C4 C5 168.4(5)
C2 N1 C6 C11 81.2(5)
Cu1 N1 C6 C11 -94.1(4)
C2 N1 C6 C7 -102.6(5)
Cu1 N1 C6 C7 82.1(4)
C11 C6 C7 C8 1.8(7)
N1 C6 C7 C8 -174.3(4)
C11 C6 C7 C15 -177.7(5)
N1 C6 C7 C15 6.1(6)
C6 C7 C8 C9 -1.8(8)
C15 C7 C8 C9 177.7(5)
C7 C8 C9 C10 0.9(8)
C8 C9 C10 C11 0.1(8)
C7 C6 C11 C10 -0.8(7)
N1 C6 C11 C10 175.3(4)
C7 C6 C11 C12 179.3(5)
N1 C6 C11 C12 -4.6(7)
C9 C10 C11 C6 -0.1(8)
C9 C10 C11 C12 179.7(5)
C6 C11 C12 C14 120.1(6)
C10 C11 C12 C14 -59.8(7)
C6 C11 C12 C13 -114.0(6)
C10 C11 C12 C13 66.1(7)
C8 C7 C15 S1 -63.9(6)
C6 C7 C15 S1 115.6(4)
C16 S1 C15 C7 177.4(4)
C4 N2 C17 C22 -85.9(5)
Cu1 N2 C17 C22 84.0(4)
C4 N2 C17 C18 101.0(5)
Cu1 N2 C17 C18 -89.0(4)
C22 C17 C18 C19 -0.4(7)
N2 C17 C18 C19 172.5(4)
C22 C17 C18 C26 -180.0(4)
N2 C17 C18 C26 -7.1(7)
C17 C18 C19 C20 -1.9(7)
C26 C18 C19 C20 177.7(4)
C18 C19 C20 C21 2.9(7)
C19 C20 C21 C22 -1.5(7)
C20 C21 C22 C17 -0.7(7)
C20 C21 C22 C23 -178.0(5)
C18 C17 C22 C21 1.7(7)
N2 C17 C22 C21 -171.3(4)
C18 C17 C22 C23 178.9(4)
N2 C17 C22 C23 5.9(6)
C21 C22 C23 C25 -48.0(7)
C17 C22 C23 C25 134.8(5)
C21 C22 C23 C24 77.0(6)
C17 C22 C23 C24 -100.3(5)
C19 C18 C26 C28 -43.7(7)
C17 C18 C26 C28 135.9(5)
C19 C18 C26 C27 75.3(7)
C17 C18 C26 C27 -105.1(6)
C41 P1 C29 C34 176.4(4)
C35 P1 C29 C34 -77.1(4)
Cu1 P1 C29 C34 55.8(4)
C41 P1 C29 C30 -5.2(5)
C35 P1 C29 C30 101.2(4)
Cu1 P1 C29 C30 -125.8(4)
C34 C29 C30 C31 0.1(8)
P1 C29 C30 C31 -178.2(5)
C29 C30 C31 C32 1.3(10)
C30 C31 C32 C33 -1.9(10)
C31 C32 C33 C34 1.0(9)
C32 C33 C34 C29 0.4(8)
C30 C29 C34 C33 -1.0(7)
P1 C29 C34 C33 177.5(4)
C29 P1 C35 C40 -22.3(5)
C41 P1 C35 C40 85.4(4)
Cu1 P1 C35 C40 -151.5(3)
C29 P1 C35 C36 162.9(4)
C41 P1 C35 C36 -89.5(4)
Cu1 P1 C35 C36 33.7(4)
C40 C35 C36 C37 -0.5(7)
P1 C35 C36 C37 174.5(4)
C35 C36 C37 C38 0.0(8)
C36 C37 C38 C39 0.1(8)
C37 C38 C39 C40 0.2(8)
C38 C39 C40 C35 -0.7(7)
C36 C35 C40 C39 0.8(7)
P1 C35 C40 C39 -174.0(4)
C29 P1 C41 C46 -85.6(4)
C35 P1 C41 C46 167.9(4)
Cu1 P1 C41 C46 37.9(4)
C29 P1 C41 C42 92.6(4)
C35 P1 C41 C42 -13.9(4)
Cu1 P1 C41 C42 -143.9(3)
C46 C41 C42 C43 -0.3(7)
P1 C41 C42 C43 -178.5(4)
C41 C42 C43 C44 0.0(8)
C42 C43 C44 C45 -0.6(8)
C43 C44 C45 C46 1.5(8)
C44 C45 C46 C41 -1.8(8)
C42 C41 C46 C45 1.2(7)
P1 C41 C46 C45 179.5(4)
